data_4061808
loop_
_publ_author_name
'Song, Li-Cheng'
'Yang, Zhi-Yong'
'Bian, Hong-Zhu'
'Liu, Yang'
'Wang, Hu-Ting'
'Liu, Xu-Feng'
'Hu, Qing-Mei'

_publ_section_title
;
 Diiron Oxadithiolate Type Models for the Active Site of Iron-Only
 Hydrogenases and Biomimetic Hydrogen Evolution Catalyzed by
 Fe2(\m-SCH2OCH2S-\m)(CO)6
;
_journal_coden_ASTM ORGND7
_journal_issue 25
_journal_name_full Organometallics
_journal_page_first 6126
_journal_page_last 6135
_journal_paper_doi 10.1021/om0507373
_journal_volume 24
_journal_year 2005
_chemical_formula_sum 'C44 H40 Fe4 O14 P2 S4'
_chemical_formula_weight 1206.34
_space_group_IT_number 14
_symmetry_cell_setting monoclinic
_symmetry_space_group_name_Hall '-P 2yn'
_symmetry_space_group_name_H-M 'P 1 21/n 1'
_cell_angle_alpha 90.00
_cell_angle_beta 101.361(10)
_cell_angle_gamma 90.00
_cell_formula_units_Z 4
_cell_length_a 15.931(9)
_cell_length_b 18.653(11)
_cell_length_c 17.065(10)
_cell_measurement_temperature 293(2)
_cell_volume 4972(5)
_diffrn_ambient_temperature 293(2)
_exptl_crystal_density_diffrn 1.612
_cod_depositor_comments
;
The following automatic conversions were performed:
'_symmetry_cell_setting' value 'Monoclinic' changed to 'monoclinic'
according to '/home/saulius/struct/CIF-dictionaries/cif_core.dic'
dictionary named 'cif_core.dic' version 2.4.1 from 2010-06-29.

Automatic conversion script
Id: cif_fix_enum 1527 2010-12-29 10:47:43Z saulius 

 Updated bibliographic information.

 Antanas Vaitkus,
 2019-09-24
;
_cod_original_sg_symbol_H-M 'P 21/n'
_cod_database_code 4061808

loop_
_symmetry_equiv_pos_as_xyz
'x, y, z'
'-x+1/2, y+1/2, -z+1/2'
'-x, -y, -z'
'x-1/2, -y-1/2, z-1/2'

loop_
_atom_site_label
_atom_site_type_symbol
_atom_site_fract_x
_atom_site_fract_y
_atom_site_fract_z
_atom_site_U_iso_or_equiv
_atom_site_adp_type
_atom_site_occupancy
_atom_site_symmetry_multiplicity
_atom_site_calc_flag
_atom_site_refinement_flags
_atom_site_disorder_assembly
_atom_site_disorder_group
Fe1 Fe 0.72881(7) 1.09011(7) 0.24516(6) 0.0342(3) Uani 1 1 d . . .
Fe2 Fe 0.66377(7) 1.10509(7) 0.09957(7) 0.0400(3) Uani 1 1 d . . .
Fe3 Fe 0.82775(7) 0.85516(7) 0.85363(6) 0.0345(3) Uani 1 1 d . . .
Fe4 Fe 0.87560(7) 0.83832(7) 1.00159(7) 0.0425(4) Uani 1 1 d . . .
P1 P 0.84001(13) 1.09441(13) 0.34857(12) 0.0346(5) Uani 1 1 d . . .
P2 P 0.73024(13) 0.85820(13) 0.74109(12) 0.0347(5) Uani 1 1 d . . .
S1 S 0.76474(13) 1.02301(13) 0.14679(12) 0.0411(6) Uani 1 1 d . . .
S2 S 0.75587(13) 1.18305(13) 0.16997(13) 0.0416(6) Uani 1 1 d . . .
S3 S 0.79321(13) 0.93037(13) 0.94555(12) 0.0411(6) Uani 1 1 d . . .
S4 S 0.77636(14) 0.76916(13) 0.92439(13) 0.0440(6) Uani 1 1 d . . .
O1 O 0.6466(4) 0.9594(4) 0.2858(4) 0.066(2) Uani 1 1 d . . .
O2 O 0.6100(4) 1.1778(4) 0.3110(4) 0.076(2) Uani 1 1 d . . .
O3 O 0.5337(5) 0.9930(5) 0.0895(5) 0.090(3) Uani 1 1 d . . .
O4 O 0.5347(4) 1.2163(4) 0.0981(5) 0.075(2) Uani 1 1 d . . .
O5 O 0.6923(5) 1.1193(5) -0.0640(4) 0.086(3) Uani 1 1 d . . .
O6 O 0.9349(4) 0.7447(4) 0.8053(5) 0.078(2) Uani 1 1 d . . .
O7 O 0.9275(4) 0.9705(4) 0.8042(4) 0.065(2) Uani 1 1 d . . .
O8 O 0.9864(6) 0.7118(5) 1.0189(5) 0.113(3) Uani 1 1 d . . .
O9 O 1.0274(5) 0.9282(5) 1.0247(4) 0.083(3) Uani 1 1 d . . .
O10 O 0.8328(4) 0.8402(4) 1.1598(4) 0.066(2) Uani 1 1 d . . .
O11 O 0.9038(4) 1.1104(4) 0.1689(4) 0.0546(17) Uani 1 1 d . . .
O12 O 0.6405(4) 0.8601(4) 0.9103(3) 0.0539(17) Uani 1 1 d . . .
O13 O 0.8438(4) 0.9359(3) 0.3935(3) 0.0572(17) Uani 1 1 d . . .
O14 O 0.7896(4) 0.8588(4) 0.5212(3) 0.0597(19) Uani 1 1 d . . .
C1 C 0.6791(5) 1.0110(6) 0.2722(5) 0.045(2) Uani 1 1 d . . .
C2 C 0.6583(5) 1.1443(5) 0.2862(5) 0.043(2) Uani 1 1 d . . .
C3 C 0.5853(6) 1.0363(6) 0.0921(6) 0.059(3) Uani 1 1 d . . .
C4 C 0.5843(5) 1.1733(6) 0.0986(5) 0.050(3) Uani 1 1 d . . .
C5 C 0.6812(5) 1.1144(5) -0.0005(6) 0.049(2) Uani 1 1 d . . .
C6 C 0.8918(6) 0.7878(5) 0.8227(5) 0.047(2) Uani 1 1 d . . .
C7 C 0.8890(5) 0.9245(5) 0.8239(5) 0.046(2) Uani 1 1 d . . .
C8 C 0.9436(7) 0.7611(7) 1.0129(6) 0.065(3) Uani 1 1 d . . .
C9 C 0.9666(6) 0.8950(6) 1.0163(5) 0.054(3) Uani 1 1 d . . .
C10 C 0.8496(5) 0.8381(5) 1.0981(6) 0.049(2) Uani 1 1 d . . .
C11 C 0.8668(5) 1.0518(6) 0.1241(5) 0.057(3) Uani 1 1 d . . .
H11A H 0.9065 1.0119 0.1334 0.068 Uiso 1 1 calc R . .
H11B H 0.8581 1.0640 0.0679 0.068 Uiso 1 1 calc R . .
C12 C 0.8632(5) 1.1756(6) 0.1474(6) 0.056(3) Uani 1 1 d . . .
H12A H 0.8591 1.1827 0.0904 0.067 Uiso 1 1 calc R . .
H12B H 0.8985 1.2138 0.1749 0.067 Uiso 1 1 calc R . .
C13 C 0.6820(5) 0.9165(6) 0.9546(6) 0.056(3) Uani 1 1 d . . .
H13A H 0.6805 0.9083 1.0104 0.067 Uiso 1 1 calc R . .
H13B H 0.6502 0.9601 0.9383 0.067 Uiso 1 1 calc R . .
C14 C 0.6699(6) 0.7930(6) 0.9390(6) 0.056(3) Uani 1 1 d . . .
H14A H 0.6299 0.7571 0.9131 0.067 Uiso 1 1 calc R . .
H14B H 0.6697 0.7912 0.9958 0.067 Uiso 1 1 calc R . .
C15 C 0.8990(5) 1.1786(5) 0.3579(5) 0.037(2) Uani 1 1 d . . .
C16 C 0.8535(6) 1.2426(5) 0.3468(5) 0.048(2) Uani 1 1 d . . .
H16 H 0.7940 1.2411 0.3345 0.058 Uiso 1 1 calc R . .
C17 C 0.8941(6) 1.3082(5) 0.3535(5) 0.053(2) Uani 1 1 d . . .
H17 H 0.8618 1.3500 0.3442 0.064 Uiso 1 1 calc R . .
C18 C 0.9800(7) 1.3124(6) 0.3733(6) 0.067(3) Uani 1 1 d . . .
H18 H 1.0073 1.3567 0.3776 0.080 Uiso 1 1 calc R . .
C19 C 1.0270(7) 1.2503(6) 0.3869(7) 0.072(3) Uani 1 1 d . . .
H19 H 1.0863 1.2530 0.4016 0.087 Uiso 1 1 calc R . .
C20 C 0.9876(6) 1.1840(6) 0.3793(6) 0.064(3) Uani 1 1 d . . .
H20 H 1.0207 1.1426 0.3885 0.076 Uiso 1 1 calc R . .
C21 C 0.8154(6) 1.0865(5) 0.4478(5) 0.045(2) Uani 1 1 d . . .
C22 C 0.7346(6) 1.0720(5) 0.4609(5) 0.051(3) Uani 1 1 d . . .
H22 H 0.6901 1.0664 0.4171 0.061 Uiso 1 1 calc R . .
C23 C 0.7175(7) 1.0655(6) 0.5362(6) 0.062(3) Uani 1 1 d . . .
H23 H 0.6622 1.0556 0.5430 0.075 Uiso 1 1 calc R . .
C24 C 0.7815(8) 1.0737(6) 0.6007(6) 0.069(3) Uani 1 1 d . . .
H24 H 0.7698 1.0707 0.6519 0.083 Uiso 1 1 calc R . .
C25 C 0.8623(8) 1.0860(7) 0.5909(6) 0.082(4) Uani 1 1 d . . .
H25 H 0.9065 1.0894 0.6354 0.099 Uiso 1 1 calc R . .
C26 C 0.8797(6) 1.0938(6) 0.5147(5) 0.067(3) Uani 1 1 d . . .
H26 H 0.9352 1.1040 0.5086 0.080 Uiso 1 1 calc R . .
C27 C 0.9242(5) 1.0282(5) 0.3487(5) 0.044(2) Uani 1 1 d . . .
H27A H 0.9554 1.0406 0.3072 0.052 Uiso 1 1 calc R . .
H27B H 0.9640 1.0305 0.3996 0.052 Uiso 1 1 calc R . .
C28 C 0.8917(6) 0.9525(5) 0.3353(5) 0.047(2) Uani 1 1 d . . .
H28A H 0.8562 0.9480 0.2823 0.056 Uiso 1 1 calc R . .
H28B H 0.9395 0.9196 0.3391 0.056 Uiso 1 1 calc R . .
C29 C 0.8095(7) 0.8664(5) 0.3881(5) 0.063(3) Uani 1 1 d . . .
H29A H 0.8551 0.8317 0.4038 0.076 Uiso 1 1 calc R . .
H29B H 0.7818 0.8564 0.3333 0.076 Uiso 1 1 calc R . .
C30 C 0.7463(7) 0.8596(6) 0.4412(5) 0.064(3) Uani 1 1 d . . .
H30A H 0.7066 0.8996 0.4324 0.077 Uiso 1 1 calc R . .
H30B H 0.7137 0.8156 0.4290 0.077 Uiso 1 1 calc R . .
C31 C 0.7314(6) 0.8613(6) 0.5737(5) 0.059(3) Uani 1 1 d . . .
H31A H 0.6958 0.8187 0.5678 0.071 Uiso 1 1 calc R . .
H31B H 0.6948 0.9031 0.5628 0.071 Uiso 1 1 calc R . .
C32 C 0.7845(5) 0.8651(5) 0.6552(5) 0.049(2) Uani 1 1 d . . .
H32A H 0.8154 0.9102 0.6598 0.058 Uiso 1 1 calc R . .
H32B H 0.8268 0.8271 0.6601 0.058 Uiso 1 1 calc R . .
C33 C 0.6546(5) 0.9315(5) 0.7211(5) 0.045(2) Uani 1 1 d . . .
C34 C 0.5813(5) 0.9270(5) 0.6613(5) 0.049(2) Uani 1 1 d . . .
H34 H 0.5676 0.8840 0.6342 0.058 Uiso 1 1 calc R . .
C35 C 0.5289(6) 0.9859(7) 0.6420(6) 0.068(3) Uani 1 1 d . . .
H35 H 0.4803 0.9823 0.6018 0.082 Uiso 1 1 calc R . .
C36 C 0.5479(6) 1.0495(6) 0.6816(7) 0.068(3) Uani 1 1 d . . .
H36 H 0.5123 1.0890 0.6687 0.082 Uiso 1 1 calc R . .
C37 C 0.6189(6) 1.0543(5) 0.7396(6) 0.063(3) Uani 1 1 d . . .
H37 H 0.6324 1.0974 0.7665 0.075 Uiso 1 1 calc R . .
C38 C 0.6709(5) 0.9961(5) 0.7589(5) 0.048(2) Uani 1 1 d . . .
H38 H 0.7192 1.0006 0.7993 0.057 Uiso 1 1 calc R . .
C39 C 0.6669(5) 0.7774(5) 0.7233(4) 0.038(2) Uani 1 1 d . . .
C40 C 0.6989(5) 0.7171(5) 0.6912(5) 0.047(2) Uani 1 1 d . . .
H40 H 0.7517 0.7194 0.6760 0.057 Uiso 1 1 calc R . .
C41 C 0.6533(7) 0.6544(5) 0.6819(6) 0.059(3) Uani 1 1 d . . .
H41 H 0.6754 0.6146 0.6602 0.070 Uiso 1 1 calc R . .
C42 C 0.5751(6) 0.6498(5) 0.7043(5) 0.052(3) Uani 1 1 d . . .
H42 H 0.5439 0.6074 0.6977 0.063 Uiso 1 1 calc R . .
C43 C 0.5443(6) 0.7090(5) 0.7365(5) 0.049(2) Uani 1 1 d . . .
H43 H 0.4920 0.7062 0.7528 0.059 Uiso 1 1 calc R . .
C44 C 0.5886(5) 0.7724(5) 0.7452(5) 0.042(2) Uani 1 1 d . . .
H44 H 0.5656 0.8122 0.7662 0.051 Uiso 1 1 calc R . .

loop_
_atom_site_aniso_label
_atom_site_aniso_U_11
_atom_site_aniso_U_22
_atom_site_aniso_U_33
_atom_site_aniso_U_23
_atom_site_aniso_U_13
_atom_site_aniso_U_12
Fe1 0.0356(6) 0.0357(8) 0.0318(6) -0.0010(6) 0.0077(5) 0.0006(6)
Fe2 0.0397(7) 0.0452(9) 0.0333(7) 0.0011(6) 0.0027(5) 0.0006(6)
Fe3 0.0344(6) 0.0353(8) 0.0327(6) 0.0004(6) 0.0041(5) 0.0009(6)
Fe4 0.0430(7) 0.0475(9) 0.0336(7) 0.0029(6) -0.0009(5) 0.0016(6)
P1 0.0383(12) 0.0356(14) 0.0295(11) -0.0029(10) 0.0060(9) 0.0003(11)
P2 0.0379(12) 0.0339(14) 0.0308(11) -0.0011(10) 0.0027(9) 0.0012(11)
S1 0.0448(12) 0.0416(15) 0.0364(12) -0.0042(11) 0.0069(10) 0.0041(11)
S2 0.0404(12) 0.0384(15) 0.0451(13) 0.0025(11) 0.0067(10) -0.0015(11)
S3 0.0396(12) 0.0416(15) 0.0395(12) -0.0047(11) 0.0014(9) 0.0008(11)
S4 0.0520(13) 0.0395(15) 0.0393(12) 0.0035(11) 0.0061(10) -0.0046(11)
O1 0.074(5) 0.050(5) 0.077(5) 0.004(4) 0.022(4) -0.018(4)
O2 0.057(4) 0.075(6) 0.101(6) -0.013(5) 0.031(4) 0.020(4)
O3 0.073(5) 0.080(7) 0.107(6) 0.007(5) -0.004(4) -0.033(5)
O4 0.042(4) 0.075(6) 0.109(6) 0.004(5) 0.014(4) 0.018(4)
O5 0.113(6) 0.109(7) 0.043(4) 0.015(4) 0.031(4) 0.025(5)
O6 0.072(5) 0.069(6) 0.096(6) -0.003(5) 0.024(4) 0.031(4)
O7 0.061(4) 0.050(5) 0.088(5) 0.011(4) 0.021(4) -0.014(4)
O8 0.124(7) 0.098(8) 0.108(7) 0.001(6) 0.000(6) 0.063(6)
O9 0.060(5) 0.103(7) 0.081(5) 0.020(5) 0.000(4) -0.024(5)
O10 0.080(5) 0.072(6) 0.048(4) 0.002(4) 0.018(4) 0.003(4)
O11 0.040(3) 0.064(5) 0.062(4) -0.003(4) 0.015(3) 0.002(4)
O12 0.045(4) 0.065(5) 0.049(4) -0.006(4) 0.003(3) -0.005(4)
O13 0.095(5) 0.033(4) 0.050(4) -0.003(3) 0.030(4) -0.004(4)
O14 0.080(4) 0.070(5) 0.033(3) 0.009(3) 0.020(3) 0.017(4)
C1 0.041(5) 0.056(7) 0.036(5) -0.006(5) 0.002(4) 0.000(5)
C2 0.037(5) 0.043(6) 0.047(5) 0.000(5) 0.003(4) -0.001(5)
C3 0.052(6) 0.062(8) 0.057(6) 0.006(6) -0.003(5) 0.006(6)
C4 0.030(5) 0.079(8) 0.039(5) 0.001(5) 0.001(4) -0.017(5)
C5 0.045(5) 0.052(7) 0.046(6) 0.000(5) 0.002(4) 0.008(5)
C6 0.041(5) 0.048(7) 0.046(5) 0.015(5) -0.002(4) 0.005(5)
C7 0.037(5) 0.047(7) 0.050(6) -0.012(5) 0.002(4) 0.002(5)
C8 0.068(7) 0.074(9) 0.049(6) -0.001(6) 0.001(5) 0.006(6)
C9 0.049(6) 0.072(8) 0.039(5) 0.016(5) 0.000(4) 0.009(6)
C10 0.041(5) 0.052(7) 0.048(6) 0.010(5) -0.004(4) -0.001(5)
C11 0.049(6) 0.070(8) 0.053(6) -0.011(6) 0.016(5) 0.005(5)
C12 0.048(6) 0.059(8) 0.066(6) 0.011(6) 0.021(5) -0.006(5)
C13 0.037(5) 0.063(7) 0.069(6) -0.023(6) 0.013(5) 0.001(5)
C14 0.057(6) 0.055(7) 0.055(6) 0.002(5) 0.011(5) -0.013(5)
C15 0.046(5) 0.034(6) 0.034(5) -0.005(4) 0.013(4) 0.000(4)
C16 0.049(6) 0.045(7) 0.048(6) -0.006(5) 0.005(4) -0.001(5)
C17 0.069(7) 0.035(6) 0.054(6) -0.005(5) 0.007(5) 0.004(5)
C18 0.065(7) 0.038(7) 0.101(9) -0.023(6) 0.028(6) -0.015(6)
C19 0.049(6) 0.054(8) 0.120(10) -0.031(7) 0.033(6) -0.021(6)
C20 0.047(6) 0.056(8) 0.088(8) -0.013(6) 0.015(5) 0.001(5)
C21 0.061(6) 0.038(6) 0.038(5) -0.007(4) 0.015(5) 0.003(5)
C22 0.059(6) 0.059(7) 0.034(5) -0.007(5) 0.011(4) 0.001(5)
C23 0.075(7) 0.071(8) 0.047(6) -0.004(6) 0.027(6) -0.007(6)
C24 0.095(9) 0.074(9) 0.044(6) 0.001(6) 0.028(6) 0.009(7)
C25 0.098(9) 0.108(11) 0.038(6) -0.011(7) 0.005(6) 0.010(8)
C26 0.064(6) 0.089(9) 0.044(6) 0.003(6) 0.002(5) 0.001(6)
C27 0.053(5) 0.041(6) 0.038(5) 0.004(4) 0.011(4) 0.008(5)
C28 0.060(6) 0.047(6) 0.034(5) -0.002(4) 0.011(4) 0.008(5)
C29 0.117(9) 0.031(6) 0.046(6) 0.002(5) 0.024(6) 0.003(6)
C30 0.092(8) 0.050(7) 0.058(7) 0.002(6) 0.033(6) -0.008(6)
C31 0.074(7) 0.070(8) 0.036(5) -0.002(5) 0.019(5) -0.004(6)
C32 0.049(5) 0.058(7) 0.040(5) 0.006(5) 0.012(4) 0.001(5)
C33 0.033(5) 0.047(6) 0.052(6) -0.008(5) 0.004(4) -0.003(4)
C34 0.042(5) 0.047(7) 0.055(6) 0.001(5) 0.004(4) 0.002(5)
C35 0.040(6) 0.073(9) 0.084(8) 0.009(7) -0.008(5) 0.006(6)
C36 0.057(7) 0.056(8) 0.092(9) 0.012(7) 0.014(6) 0.017(6)
C37 0.073(7) 0.030(6) 0.087(8) -0.001(6) 0.019(6) 0.012(6)
C38 0.046(5) 0.042(6) 0.051(6) -0.001(5) 0.001(4) 0.001(5)
C39 0.041(5) 0.041(6) 0.029(4) 0.000(4) -0.003(4) 0.005(4)
C40 0.044(5) 0.043(6) 0.053(6) -0.002(5) 0.006(4) 0.004(5)
C41 0.077(7) 0.035(6) 0.061(6) -0.015(5) 0.006(5) 0.006(6)
C42 0.071(7) 0.031(6) 0.048(6) 0.002(5) -0.008(5) -0.007(5)
C43 0.048(5) 0.050(7) 0.048(6) 0.007(5) 0.004(4) -0.006(5)
C44 0.049(5) 0.036(6) 0.038(5) -0.002(4) 0.000(4) 0.003(5)

loop_
_geom_bond_atom_site_label_1
_geom_bond_atom_site_label_2
_geom_bond_distance
_geom_bond_site_symmetry_2
_geom_bond_publ_flag
Fe1 C2 1.755(10) . ?
Fe1 C1 1.778(11) . ?
Fe1 P1 2.242(3) . ?
Fe1 S2 2.249(3) . ?
Fe1 S1 2.256(3) . ?
Fe1 Fe2 2.512(2) . ?
Fe2 C3 1.778(12) . ?
Fe2 C5 1.792(10) . ?
Fe2 C4 1.793(11) . ?
Fe2 S2 2.240(3) . ?
Fe2 S1 2.252(3) . ?
Fe3 C7 1.754(11) . ?
Fe3 C6 1.763(11) . ?
Fe3 P2 2.220(2) . ?
Fe3 S3 2.252(3) . ?
Fe3 S4 2.256(3) . ?
Fe3 Fe4 2.509(2) . ?
Fe4 C9 1.772(11) . ?
Fe4 C10 1.776(10) . ?
Fe4 C8 1.790(12) . ?
Fe4 S4 2.254(3) . ?
Fe4 S3 2.256(3) . ?
P1 C21 1.818(8) . ?
P1 C15 1.821(9) . ?
P1 C27 1.822(8) . ?
P2 C39 1.806(9) . ?
P2 C33 1.810(9) . ?
P2 C32 1.848(8) . ?
S1 C11 1.824(9) . ?
S2 C12 1.830(8) . ?
S3 C13 1.827(8) . ?
S4 C14 1.818(9) . ?
O1 C1 1.139(10) . ?
O2 C2 1.137(9) . ?
O3 C3 1.148(11) . ?
O4 C4 1.126(11) . ?
O5 C5 1.135(10) . ?
O6 C6 1.135(10) . ?
O7 C7 1.143(10) . ?
O8 C8 1.137(12) . ?
O9 C9 1.135(11) . ?
O10 C10 1.136(10) . ?
O11 C12 1.393(11) . ?
O11 C11 1.396(11) . ?
O12 C13 1.385(10) . ?
O12 C14 1.391(11) . ?
O13 C28 1.402(9) . ?
O13 C29 1.402(11) . ?
O14 C30 1.404(11) . ?
O14 C31 1.410(9) . ?
C11 H11A 0.9700 . ?
C11 H11B 0.9700 . ?
C12 H12A 0.9700 . ?
C12 H12B 0.9700 . ?
C13 H13A 0.9700 . ?
C13 H13B 0.9700 . ?
C14 H14A 0.9700 . ?
C14 H14B 0.9700 . ?
C15 C20 1.390(11) . ?
C15 C16 1.391(12) . ?
C16 C17 1.378(12) . ?
C16 H16 0.9300 . ?
C17 C18 1.347(12) . ?
C17 H17 0.9300 . ?
C18 C19 1.373(14) . ?
C18 H18 0.9300 . ?
C19 C20 1.381(13) . ?
C19 H19 0.9300 . ?
C20 H20 0.9300 . ?
C21 C22 1.375(11) . ?
C21 C26 1.382(12) . ?
C22 C23 1.371(11) . ?
C22 H22 0.9300 . ?
C23 C24 1.354(13) . ?
C23 H23 0.9300 . ?
C24 C25 1.350(13) . ?
C24 H24 0.9300 . ?
C25 C26 1.390(13) . ?
C25 H25 0.9300 . ?
C26 H26 0.9300 . ?
C27 C28 1.507(12) . ?
C27 H27A 0.9700 . ?
C27 H27B 0.9700 . ?
C28 H28A 0.9700 . ?
C28 H28B 0.9700 . ?
C29 C30 1.487(12) . ?
C29 H29A 0.9700 . ?
C29 H29B 0.9700 . ?
C30 H30A 0.9700 . ?
C30 H30B 0.9700 . ?
C31 C32 1.480(11) . ?
C31 H31A 0.9700 . ?
C31 H31B 0.9700 . ?
C32 H32A 0.9700 . ?
C32 H32B 0.9700 . ?
C33 C38 1.367(12) . ?
C33 C34 1.394(11) . ?
C34 C35 1.379(13) . ?
C34 H34 0.9300 . ?
C35 C36 1.370(14) . ?
C35 H35 0.9300 . ?
C36 C37 1.352(13) . ?
C36 H36 0.9300 . ?
C37 C38 1.366(12) . ?
C37 H37 0.9300 . ?
C38 H38 0.9300 . ?
C39 C44 1.374(11) . ?
C39 C40 1.391(12) . ?
C40 C41 1.369(12) . ?
C40 H40 0.9300 . ?
C41 C42 1.376(12) . ?
C41 H41 0.9300 . ?
C42 C43 1.366(12) . ?
C42 H42 0.9300 . ?
C43 C44 1.370(12) . ?
C43 H43 0.9300 . ?
C44 H44 0.9300 . ?
